data_7133467
loop_
_publ_author_name
'Giannessi, Lisa'
'Longo, Matteo'
'Massera, Chiara'
'Radi, Marco'

_publ_section_title
;
 Late-stage functionalization of the 4-amino-2-pyridone chemotype using
 electrochemical and MCR approaches.
;
_journal_issue 81
_journal_name_full 'Chemical communications (Cambridge, England)'
_journal_page_first 11500
_journal_page_last 11503
_journal_paper_doi 10.1039/d4cc02473g
_journal_volume 60
_journal_year 2024
_chemical_formula_moiety '(C46 H32 N6 O2 S4 F12), 2.5 (CHCl3)'
_chemical_formula_sum 'C48.5 H34.5 Cl7.5 F12 N6 O2 S4'
_chemical_formula_weight 1355.43
_space_group_crystal_system triclinic
_space_group_IT_number 2
_space_group_name_Hall '-P 1'
_space_group_name_H-M_alt 'P -1'
_atom_sites_solution_hydrogens geom
_audit_creation_method SHELXL-2018/3
_audit_update_record
;
2024-04-25 deposited with the CCDC.	2024-08-06 downloaded from the CCDC.
;
_cell_angle_alpha 79.382(2)
_cell_angle_beta 87.727(2)
_cell_angle_gamma 73.299(2)
_cell_formula_units_Z 2
_cell_length_a 10.9640(7)
_cell_length_b 14.7925(9)
_cell_length_c 19.0470(9)
_cell_measurement_reflns_used 2901
_cell_measurement_temperature 200(2)
_cell_measurement_theta_max 72.671
_cell_measurement_theta_min 2.360
_cell_volume 2907.9(3)
_computing_cell_refinement 'SAINT V8.38A (2016)'
_computing_data_collection 'Apex III (2016)'
_computing_data_reduction 'SAINT V8.38A (2016)'
_computing_molecular_graphics
;
 Mercury CSD 2023.3.1 (Macrae et al., 2006)
;
_computing_publication_material 'SHELXL and WINGX (Farrugia, J. App. Cryst.2012, 45, 849-854'
_computing_structure_refinement 'SHELXL-2018/3 (Sheldrick, 2018)'
_computing_structure_solution 'SHELXT 2018/2 (Sheldrick, 2018)'
_diffrn_ambient_temperature 200(2)
_diffrn_measured_fraction_theta_full 0.998
_diffrn_measured_fraction_theta_max 0.994
_diffrn_measurement_device_type 'Bruker D8 Venture PhotonII'
_diffrn_measurement_method 'phi & omega scan'
_diffrn_radiation_monochromator graphite
_diffrn_radiation_type CuK\a
_diffrn_radiation_wavelength 1.54178
_diffrn_reflns_av_R_equivalents 0.0685
_diffrn_reflns_av_unetI/netI 0.0367
_diffrn_reflns_Laue_measured_fraction_full 0.998
_diffrn_reflns_Laue_measured_fraction_max 0.994
_diffrn_reflns_limit_h_max 13
_diffrn_reflns_limit_h_min -13
_diffrn_reflns_limit_k_max 18
_diffrn_reflns_limit_k_min -16
_diffrn_reflns_limit_l_max 23
_diffrn_reflns_limit_l_min -23
_diffrn_reflns_number 106552
_diffrn_reflns_point_group_measured_fraction_full 0.998
_diffrn_reflns_point_group_measured_fraction_max 0.994
_diffrn_reflns_theta_full 67.679
_diffrn_reflns_theta_max 72.671
_diffrn_reflns_theta_min 2.360
_diffrn_source 'fine-focus sealed tube'
_exptl_absorpt_coefficient_mu 5.412
_exptl_absorpt_correction_T_max 0.7536
_exptl_absorpt_correction_T_min 0.4659
_exptl_absorpt_correction_type multi-scan
_exptl_absorpt_process_details
;
 SADABS 2016/2: Krause, L., Herbst-Irmer, R., Sheldrick G.M. & Stalke D.,
 J. Appl. Cryst. 48 (2015) 3-10
;
_exptl_crystal_colour colourless
_exptl_crystal_density_diffrn 1.548
_exptl_crystal_density_method 'not measured'
_exptl_crystal_description prismatic
_exptl_crystal_F_000 1366
_exptl_crystal_recrystallization_method 'Re-crystallisation from solvent: chloroform/hexane'
_exptl_crystal_size_max 0.15
_exptl_crystal_size_mid 0.12
_exptl_crystal_size_min 0.09
_refine_diff_density_max 1.213
_refine_diff_density_min -1.000
_refine_diff_density_rms 0.146
_refine_ls_extinction_method none
_refine_ls_goodness_of_fit_ref 1.017
_refine_ls_hydrogen_treatment constr
_refine_ls_matrix_type full
_refine_ls_number_parameters 769
_refine_ls_number_reflns 11517
_refine_ls_number_restraints 19
_refine_ls_restrained_S_all 1.020
_refine_ls_R_factor_all 0.1016
_refine_ls_R_factor_gt 0.0989
_refine_ls_shift/su_max 0.002
_refine_ls_shift/su_mean 0.000
_refine_ls_structure_factor_coef Fsqd
_refine_ls_weighting_details 'w=1/[\s^2^(Fo^2^)+(0.3806P)^2^] where P=(Fo^2^+2Fc^2^)/3'
_refine_ls_weighting_scheme calc
_refine_ls_wR_factor_gt 0.3598
_refine_ls_wR_factor_ref 0.3750
_reflns_Friedel_coverage 0.000
_reflns_number_gt 10602
_reflns_number_total 11517
_reflns_threshold_expression 'I > 2\s(I)'
_cod_data_source_file d4cc02473g2.cif
_cod_data_source_block 17
_cod_depositor_comments 'Adding full bibliography for 7133466--7133467.cif.'
_cod_original_formula_sum 'C48.50 H34.50 Cl7.50 F12 N6 O2 S4'
_cod_database_code 7133467
_shelx_shelxl_version_number 2018/3
_shelx_space_group_comment
;
The symmetry employed for this shelxl refinement is uniquely defined
by the following loop, which should always be used as a source of
symmetry information in preference to the above space-group names.
They are only intended as comments.
;

loop_
_space_group_symop_operation_xyz
'x, y, z'
'-x, -y, -z'

loop_
_atom_site_label
_atom_site_type_symbol
_atom_site_fract_x
_atom_site_fract_y
_atom_site_fract_z
_atom_site_U_iso_or_equiv
_atom_site_adp_type
_atom_site_occupancy
_atom_site_site_symmetry_order
_atom_site_calc_flag
_atom_site_refinement_flags_posn
_atom_site_refinement_flags_adp
_atom_site_refinement_flags_occupancy
_atom_site_disorder_assembly
_atom_site_disorder_group
S1A S 0.29885(6) 0.56299(5) 0.53681(4) 0.0443(3) Uani 1 1 d . . . . .
S2A S 0.34629(7) 0.50222(6) 0.69858(4) 0.0479(3) Uani 1 1 d . . . . .
N1A N 0.3597(3) 0.67218(19) 0.33222(13) 0.0471(6) Uani 1 1 d . . . . .
N2A N 0.4960(2) 0.62655(19) 0.53700(13) 0.0429(5) Uani 1 1 d . . . . .
N3A N 0.4482(2) 0.55858(19) 0.65145(13) 0.0450(5) Uani 1 1 d . . . . .
O1A O 0.2116(2) 0.59369(19) 0.37624(14) 0.0578(6) Uani 1 1 d . . . . .
C1A C 0.3004(3) 0.6252(2) 0.38822(17) 0.0472(7) Uani 1 1 d . . . . .
C2A C 0.3510(3) 0.6171(2) 0.45672(15) 0.0440(6) Uani 1 1 d . . . . .
C3A C 0.4557(3) 0.6480(2) 0.46670(15) 0.0413(6) Uani 1 1 d . . . . .
C4A C 0.5097(3) 0.6951(2) 0.40879(16) 0.0472(7) Uani 1 1 d . . . . .
H4A H 0.579347 0.718732 0.416012 0.057 Uiso 1 1 calc R U . . .
C5A C 0.4609(3) 0.7069(2) 0.34146(16) 0.0465(6) Uani 1 1 d . . . . .
C6A C 0.5152(4) 0.7574(3) 0.27798(19) 0.0603(8) Uani 1 1 d . . . . .
H6AA H 0.588438 0.774902 0.293140 0.090 Uiso 1 1 calc R U . . .
H6AB H 0.450111 0.815566 0.256212 0.090 Uiso 1 1 calc R U . . .
H6AC H 0.542599 0.714841 0.243007 0.090 Uiso 1 1 calc R U . . .
C7A C 0.3095(4) 0.6786(3) 0.26051(17) 0.0557(8) Uani 1 1 d . . . . .
H7AA H 0.290895 0.617570 0.258094 0.067 Uiso 1 1 calc R U . . .
H7AB H 0.376288 0.685826 0.225176 0.067 Uiso 1 1 calc R U . . .
C8A C 0.1912(3) 0.7599(2) 0.23970(17) 0.0510(7) Uani 1 1 d . . . . .
C9A C 0.1679(4) 0.8467(3) 0.2641(2) 0.0674(10) Uani 1 1 d . . . . .
H9A H 0.223725 0.853543 0.298370 0.081 Uiso 1 1 calc R U . . .
C10A C 0.0643(5) 0.9221(4) 0.2385(3) 0.0855(14) Uani 1 1 d . . . . .
H10A H 0.048936 0.981123 0.255018 0.103 Uiso 1 1 calc R U . . .
C11A C -0.0167(6) 0.9126(4) 0.1894(4) 0.0975(18) Uani 1 1 d . . . . .
C12A C 0.0033(5) 0.8273(5) 0.1660(4) 0.0985(18) Uani 1 1 d . . . . .
H12A H -0.053614 0.820980 0.132049 0.118 Uiso 1 1 calc R U . . .
C13A C 0.1060(4) 0.7507(3) 0.1916(3) 0.0699(10) Uani 1 1 d . . . . .
H13A H 0.118533 0.691222 0.176244 0.084 Uiso 1 1 calc R U . . .
C14A C -0.1330(7) 0.9928(5) 0.1657(5) 0.154(5) Uani 1 1 d D . . . .
F1A F -0.2051(9) 0.9752(9) 0.1192(7) 0.172(4) Uani 0.65 1 d . . P A 2
F2A F -0.1129(9) 1.0766(6) 0.1551(7) 0.222(7) Uani 0.65 1 d D . P A 2
F3A F -0.2069(9) 1.0198(7) 0.2183(5) 0.162(4) Uani 0.65 1 d D . P A 2
F2A' F -0.1108(19) 1.0408(17) 0.1004(9) 0.200(10) Uani 0.35 1 d D . P A 1
F1A' F -0.2414(10) 0.9647(10) 0.1748(8) 0.148(4) Uani 0.35 1 d D . P A 1
F3A' F -0.1700(16) 1.0668(9) 0.1967(10) 0.167(3) Uani 0.35 1 d D . P A 1
C15A C 0.4233(3) 0.5814(2) 0.58419(15) 0.0410(6) Uani 1 1 d . . . . .
C16A C 0.6084(3) 0.6461(2) 0.56103(16) 0.0453(6) Uani 1 1 d . . . . .
H16A H 0.674948 0.635535 0.524336 0.054 Uiso 1 1 calc R U . . .
H16B H 0.641752 0.600274 0.605440 0.054 Uiso 1 1 calc R U . . .
C17A C 0.5825(3) 0.7471(2) 0.57501(16) 0.0485(7) Uani 1 1 d . . . . .
C18A C 0.4617(4) 0.8029(3) 0.5879(2) 0.0613(8) Uani 1 1 d . . . . .
H18A H 0.390517 0.779128 0.585522 0.074 Uiso 1 1 calc R U . . .
C19A C 0.4439(6) 0.8934(3) 0.6043(2) 0.0766(8) Uani 1 1 d . . . . .
H19A H 0.360689 0.931047 0.613189 0.092 Uiso 1 1 calc R U . . .
C20A C 0.5448(6) 0.9284(3) 0.6076(3) 0.0809(9) Uani 1 1 d . . . . .
C21A C 0.6644(6) 0.8752(4) 0.5958(3) 0.0925(13) Uani 1 1 d . . . . .
H21A H 0.734626 0.899419 0.599952 0.111 Uiso 1 1 calc R U . . .
C22A C 0.6846(4) 0.7850(3) 0.5775(3) 0.0717(11) Uani 1 1 d . . . . .
H22A H 0.767955 0.749357 0.566739 0.086 Uiso 1 1 calc R U . . .
C23A C 0.5231(6) 1.0244(4) 0.6280(3) 0.1087(16) Uani 1 1 d D . . . .
F4A F 0.4594(11) 1.0950(7) 0.5809(6) 0.1204(19) Uani 0.6 1 d D . P B 2
F5A F 0.6265(10) 1.0338(9) 0.6574(6) 0.1318(17) Uani 0.6 1 d . . P B 2
F6A F 0.4411(6) 1.0389(5) 0.6848(4) 0.1090(18) Uani 0.6 1 d D . P B 2
F4A' F 0.5932(14) 1.0721(8) 0.5818(8) 0.148(5) Uani 0.4 1 d D . P B 1
F5A' F 0.4165(10) 1.0862(11) 0.6034(10) 0.137(6) Uani 0.4 1 d D . P B 1
F6A' F 0.5870(12) 1.0249(9) 0.6836(5) 0.120(3) Uani 0.4 1 d D . P B 1
S1B S 0.30236(6) 0.51246(5) 0.95539(3) 0.0396(3) Uani 1 1 d . . . . .
S2B S 0.33826(8) 0.54034(5) 0.79421(4) 0.0499(3) Uani 1 1 d . . . . .
N1B N 0.3694(3) 0.39286(19) 1.16328(13) 0.0449(6) Uani 1 1 d . . . . .
N2B N 0.5065(2) 0.36819(18) 0.96172(13) 0.0406(5) Uani 1 1 d . . . . .
N3B N 0.4488(3) 0.44696(18) 0.84480(13) 0.0446(5) Uani 1 1 d . . . . .
O1B O 0.2121(2) 0.52874(16) 1.11182(12) 0.0501(5) Uani 1 1 d . . . . .
C1B C 0.3070(3) 0.4607(2) 1.10424(15) 0.0407(6) Uani 1 1 d . . . . .
C2B C 0.3612(3) 0.44258(19) 1.03782(14) 0.0377(5) Uani 1 1 d . . . . .
C3B C 0.4674(3) 0.36938(19) 1.03143(14) 0.0377(5) Uani 1 1 d . . . . .
C4B C 0.5265(3) 0.3034(2) 1.09269(16) 0.0433(6) Uani 1 1 d . . . . .
H4B H 0.599138 0.251094 1.088529 0.052 Uiso 1 1 calc R U . . .
C5B C 0.4758(3) 0.3173(2) 1.15783(16) 0.0468(6) Uani 1 1 d . . . . .
C6B C 0.5328(4) 0.2489(3) 1.22446(18) 0.0604(8) Uani 1 1 d . . . . .
H6BA H 0.602576 0.196421 1.211734 0.091 Uiso 1 1 calc R U . . .
H6BB H 0.467419 0.222777 1.249820 0.091 Uiso 1 1 calc R U . . .
H6BC H 0.565729 0.282971 1.255363 0.091 Uiso 1 1 calc R U . . .
C7B C 0.3122(4) 0.4076(3) 1.23311(17) 0.0533(7) Uani 1 1 d . . . . .
H7BA H 0.277568 0.477336 1.232689 0.064 Uiso 1 1 calc R U . . .
H7BB H 0.379355 0.381366 1.270674 0.064 Uiso 1 1 calc R U . . .
C8B C 0.2071(3) 0.3606(2) 1.25145(15) 0.0471(6) Uani 1 1 d . . . . .
C9B C 0.2029(4) 0.2812(3) 1.2234(2) 0.0582(8) Uani 1 1 d . . . . .
H9B H 0.265932 0.256298 1.190805 0.070 Uiso 1 1 calc R U . . .
C10B C 0.1067(4) 0.2385(3) 1.2429(2) 0.0668(9) Uani 1 1 d . . . . .
H10B H 0.102211 0.185689 1.222359 0.080 Uiso 1 1 calc R U . . .
C11B C 0.0181(4) 0.2721(3) 1.2915(3) 0.0695(10) Uani 1 1 d . . . . .
C12B C 0.0215(4) 0.3514(3) 1.3207(3) 0.0760(12) Uani 1 1 d . . . . .
H12B H -0.040985 0.375047 1.353915 0.091 Uiso 1 1 calc R U . . .
C13B C 0.1153(4) 0.3946(3) 1.3010(2) 0.0614(8) Uani 1 1 d . . . . .
H13B H 0.118399 0.448176 1.320987 0.074 Uiso 1 1 calc R U . . .
C14B C -0.0808(4) 0.2220(4) 1.3127(3) 0.106(2) Uani 1 1 d D . . . .
C15B C 0.4277(3) 0.43902(19) 0.91195(15) 0.0392(6) Uani 1 1 d . . . . .
C16B C 0.6244(3) 0.3024(2) 0.94179(16) 0.0421(6) Uani 1 1 d . . . . .
H16C H 0.689630 0.291248 0.979349 0.051 Uiso 1 1 calc R U . . .
H16D H 0.655161 0.333593 0.896853 0.051 Uiso 1 1 calc R U . . .
C17B C 0.6120(3) 0.2070(2) 0.93155(15) 0.0424(6) Uani 1 1 d . . . . .
C18B C 0.4968(3) 0.1955(2) 0.9146(2) 0.0537(7) Uani 1 1 d . . . . .
H18B H 0.421676 0.247814 0.911466 0.064 Uiso 1 1 calc R U . . .
C19B C 0.4909(4) 0.1062(3) 0.9021(2) 0.0614(8) Uani 1 1 d . . . . .
H19B H 0.411773 0.098002 0.890536 0.074 Uiso 1 1 calc R U . . .
C20B C 0.5999(4) 0.0310(3) 0.9066(2) 0.0615(9) Uani 1 1 d . . . . .
C21B C 0.7138(4) 0.0420(3) 0.9231(3) 0.0765(12) Uani 1 1 d . . . . .
H21B H 0.789016 -0.010151 0.925205 0.092 Uiso 1 1 calc R U . . .
C22B C 0.7202(4) 0.1287(3) 0.9368(3) 0.0699(11) Uani 1 1 d . . . . .
H22B H 0.799513 0.135162 0.950046 0.084 Uiso 1 1 calc R U . . .
C23B C 0.5977(5) -0.0639(3) 0.8903(2) 0.0775(12) Uani 1 1 d D . . . .
F1B F -0.1906(6) 0.2499(6) 1.2816(6) 0.0975(7) Uani 0.412(6) 1 d D . P C 2
F2B F -0.1409(8) 0.2436(7) 1.3749(5) 0.0975(7) Uani 0.412(6) 1 d D . P C 2
F3B F -0.0234(9) 0.1297(5) 1.3409(6) 0.0975(7) Uani 0.412(6) 1 d D . P C 2
F1B' F -0.1509(5) 0.2300(5) 1.2520(3) 0.0975(7) Uani 0.588(6) 1 d D . P C 1
F2B' F -0.1829(5) 0.2667(4) 1.3411(5) 0.0975(7) Uani 0.588(6) 1 d D . P C 1
F3B' F -0.0498(7) 0.1303(5) 1.3224(5) 0.0975(7) Uani 0.588(6) 1 d . . P C 1
F4B F 0.4771(10) -0.0804(5) 0.9172(5) 0.1000(10) Uani 0.521(7) 1 d . . P D 2
F5B F 0.6718(11) -0.1418(5) 0.9182(5) 0.1000(10) Uani 0.521(7) 1 d . . P D 2
F6B F 0.5824(10) -0.0651(4) 0.8222(4) 0.1000(10) Uani 0.521(7) 1 d . . P D 2
F6B' F 0.6593(10) -0.0778(5) 0.8292(4) 0.1000(10) Uani 0.479(7) 1 d D . P D 1
F5B' F 0.6667(11) -0.1338(5) 0.9411(4) 0.1000(10) Uani 0.479(7) 1 d D . P D 1
F4B' F 0.4869(11) -0.0753(5) 0.8841(5) 0.1000(10) Uani 0.479(7) 1 d . . P D 1
C1S C 0.0173(4) 0.3421(3) 0.9888(3) 0.0764(12) Uani 1 1 d . . . . .
H1S H -0.057641 0.391028 0.962988 0.092 Uiso 1 1 calc R U . . .
Cl1S Cl -0.02835(17) 0.23801(12) 1.02161(14) 0.1230(7) Uani 1 1 d . . . . .
Cl2S Cl 0.05846(13) 0.38880(12) 1.05939(8) 0.0931(4) Uani 1 1 d . . . . .
Cl3S Cl 0.14283(16) 0.32244(17) 0.92839(14) 0.1272(8) Uani 1 1 d . . . . .
C2S C 0.9214(7) 0.6665(6) 0.3370(8) 0.091(3) Uani 0.622(5) 1 d . . P E 2
H2S H 1.014248 0.661691 0.336401 0.109 Uiso 0.622(5) 1 calc R U P E 2
Cl4S Cl 0.8821(2) 0.6285(2) 0.2609(2) 0.1192(13) Uani 0.622(5) 1 d . . P E 2
Cl5S Cl 0.8339(3) 0.7857(3) 0.3357(5) 0.150(2) Uani 0.622(5) 1 d . . P E 2
Cl6S Cl 0.8896(4) 0.5890(3) 0.4126(3) 0.1475(19) Uani 0.622(5) 1 d . . P E 2
C3S C 0.9397(13) 0.6745(16) 0.3879(11) 0.100(5) Uani 0.378(5) 1 d . . P E 1
H3S H 1.026238 0.679958 0.373291 0.120 Uiso 0.378(5) 1 calc R U P E 1
Cl7S Cl 0.9403(5) 0.5943(6) 0.4742(4) 0.147(3) Uani 0.378(5) 1 d . . P E 1
Cl8S Cl 0.8319(10) 0.7822(8) 0.3911(8) 0.168(4) Uani 0.378(5) 1 d . . P E 1
Cl9S Cl 0.8725(6) 0.6196(5) 0.3296(4) 0.1247(17) Uani 0.378(5) 1 d . . P E 1

loop_
_atom_site_aniso_label
_atom_site_aniso_U_11
_atom_site_aniso_U_22
_atom_site_aniso_U_33
_atom_site_aniso_U_23
_atom_site_aniso_U_13
_atom_site_aniso_U_12
S1A 0.0425(4) 0.0522(5) 0.0383(4) -0.0085(3) -0.0007(3) -0.0131(3)
S2A 0.0526(5) 0.0574(5) 0.0362(4) -0.0052(3) -0.0004(3) -0.0214(4)
N1A 0.0563(14) 0.0453(13) 0.0340(11) -0.0093(9) -0.0037(10) -0.0033(10)
N2A 0.0442(12) 0.0502(13) 0.0346(11) -0.0065(9) -0.0002(9) -0.0144(10)
N3A 0.0485(13) 0.0503(13) 0.0357(11) -0.0073(10) 0.0011(9) -0.0137(10)
O1A 0.0589(13) 0.0600(13) 0.0555(13) -0.0113(10) -0.0146(11) -0.0159(10)
C1A 0.0501(15) 0.0442(15) 0.0421(15) -0.0111(12) -0.0069(12) -0.0020(12)
C2A 0.0461(14) 0.0463(14) 0.0372(13) -0.0078(11) -0.0003(11) -0.0091(11)
C3A 0.0426(13) 0.0443(14) 0.0349(13) -0.0113(11) 0.0004(10) -0.0067(11)
C4A 0.0526(16) 0.0510(16) 0.0360(13) -0.0101(12) 0.0023(12) -0.0109(12)
C5A 0.0560(16) 0.0421(14) 0.0363(13) -0.0079(11) -0.0006(12) -0.0051(12)
C6A 0.077(2) 0.0585(19) 0.0418(16) -0.0048(14) 0.0079(15) -0.0167(16)
C7A 0.069(2) 0.0555(18) 0.0375(14) -0.0176(13) -0.0079(14) -0.0032(15)
C8A 0.0586(17) 0.0503(16) 0.0439(15) -0.0068(12) -0.0029(13) -0.0157(14)
C9A 0.074(2) 0.0551(19) 0.069(2) -0.0178(17) -0.0228(19) -0.0041(17)
C10A 0.077(3) 0.061(2) 0.108(4) -0.020(2) -0.023(3) 0.003(2)
C11A 0.083(3) 0.081(3) 0.113(4) -0.010(3) -0.039(3) 0.003(3)
C12A 0.069(3) 0.096(4) 0.126(5) -0.019(3) -0.046(3) -0.010(2)
C13A 0.066(2) 0.072(2) 0.078(3) -0.018(2) -0.0127(19) -0.0234(19)
C14A 0.118(6) 0.093(5) 0.229(13) -0.048(6) -0.075(8) 0.027(5)
F1A 0.113(6) 0.195(9) 0.166 -0.022(8) -0.071(5) 0.024(6)
F2A 0.210(11) 0.161(9) 0.166 0.043(8) -0.004(9) 0.104(9)
F3A 0.114(6) 0.137(6) 0.166 0.013(6) 0.006(5) 0.045(5)
F2A' 0.184 0.189(19) 0.118 0.081(11) -0.019(12) 0.054(14)
F1A' 0.112(10) 0.176 0.118 -0.038(9) -0.054(8) 0.034(9)
F3A' 0.155 0.151 0.118 0.025(10) 0.003(10) 0.046(12)
C15A 0.0415(13) 0.0447(14) 0.0362(13) -0.0102(11) 0.0004(10) -0.0093(10)
C16A 0.0445(14) 0.0520(16) 0.0395(14) -0.0053(12) -0.0005(11) -0.0154(12)
C17A 0.0579(17) 0.0533(16) 0.0350(13) -0.0017(11) -0.0044(12) -0.0202(13)
C18A 0.072(2) 0.0536(18) 0.0559(19) -0.0104(15) 0.0024(16) -0.0148(16)
C19A 0.110 0.0498(19) 0.063(2) -0.0112(17) 0.000(2) -0.011(2)
C20A 0.116 0.054(2) 0.069(2) 0.0014(18) -0.030(2) -0.021(2)
C21A 0.116 0.077(3) 0.097(4) 0.007(2) -0.037(3) -0.056(2)
C22A 0.068(2) 0.069(2) 0.081(3) 0.003(2) -0.016(2) -0.0316(19)
C23A 0.141 0.077(3) 0.108(5) -0.019(3) -0.035(4) -0.024(3)
F4A 0.192 0.057(3) 0.097(5) 0.005(3) -0.012(7) -0.021(6)
F5A 0.155 0.157(7) 0.134 -0.094(5) 0.043(5) -0.089(4)
F6A 0.107 0.086(3) 0.140(5) -0.057(4) 0.006(4) -0.015(3)
F4A' 0.166 0.081(6) 0.205(14) -0.021(7) 0.057(10) -0.055(6)
F5A' 0.168 0.081(9) 0.172(19) -0.049(10) 0.048(9) -0.039(7)
F6A' 0.182 0.088(6) 0.083(6) -0.045(5) 0.010(6) -0.010(7)
S1B 0.0405(4) 0.0399(4) 0.0362(4) -0.0051(3) -0.0003(3) -0.0090(3)
S2B 0.0557(5) 0.0499(5) 0.0349(4) -0.0036(3) 0.0038(3) -0.0038(3)
N1B 0.0550(13) 0.0500(13) 0.0340(12) -0.0070(10) -0.0008(10) -0.0220(11)
N2B 0.0402(11) 0.0437(12) 0.0371(11) -0.0062(9) 0.0024(9) -0.0118(9)
N3B 0.0517(13) 0.0436(12) 0.0356(11) -0.0026(9) -0.0011(10) -0.0117(10)
O1B 0.0547(12) 0.0507(12) 0.0452(11) -0.0152(9) 0.0033(9) -0.0118(9)
C1B 0.0447(13) 0.0435(13) 0.0385(13) -0.0108(11) -0.0006(11) -0.0174(11)
C2B 0.0397(12) 0.0383(12) 0.0365(12) -0.0033(10) -0.0027(10) -0.0151(10)
C3B 0.0418(12) 0.0385(13) 0.0346(13) -0.0052(10) -0.0010(10) -0.0151(10)
C4B 0.0448(13) 0.0379(13) 0.0450(14) -0.0008(11) -0.0076(11) -0.0116(11)
C5B 0.0529(15) 0.0476(15) 0.0411(14) -0.0005(12) -0.0098(12) -0.0195(12)
C6B 0.075(2) 0.062(2) 0.0416(16) 0.0058(14) -0.0138(15) -0.0224(17)
C7B 0.0682(19) 0.0643(19) 0.0368(14) -0.0156(13) 0.0034(13) -0.0300(16)
C8B 0.0541(16) 0.0503(15) 0.0357(13) -0.0058(11) -0.0015(12) -0.0137(12)
C9B 0.069(2) 0.062(2) 0.0531(17) -0.0173(15) 0.0089(15) -0.0301(17)
C10B 0.066(2) 0.065(2) 0.075(2) -0.0143(18) 0.0082(18) -0.0277(18)
C11B 0.0497(18) 0.0536(19) 0.096(3) -0.0082(19) 0.0072(18) -0.0053(14)
C12B 0.0520(19) 0.061(2) 0.106(3) -0.013(2) 0.023(2) -0.0056(16)
C13B 0.0539(18) 0.0553(18) 0.070(2) -0.0157(16) 0.0044(16) -0.0058(14)
C14B 0.059(2) 0.067(3) 0.184(7) -0.010(3) 0.024(3) -0.015(2)
C15B 0.0420(13) 0.0381(13) 0.0383(13) -0.0066(10) 0.0017(10) -0.0132(10)
C16B 0.0368(12) 0.0433(14) 0.0472(15) -0.0100(11) -0.0002(11) -0.0117(11)
C17B 0.0412(13) 0.0437(14) 0.0395(13) -0.0039(11) 0.0028(10) -0.0100(11)
C18B 0.0432(15) 0.0465(16) 0.071(2) -0.0109(14) -0.0049(14) -0.0116(12)
C19B 0.066(2) 0.0508(17) 0.072(2) -0.0113(16) -0.0053(17) -0.0234(15)
C20B 0.080(2) 0.0485(17) 0.0555(19) -0.0116(14) 0.0066(17) -0.0165(16)
C21B 0.068(2) 0.0488(19) 0.102(3) -0.014(2) 0.003(2) 0.0006(16)
C22B 0.0464(17) 0.056(2) 0.102(3) -0.0113(19) -0.0066(18) -0.0064(15)
C23B 0.111(4) 0.049(2) 0.075(3) -0.0131(18) -0.006(2) -0.024(2)
F1B 0.0668(17) 0.0917(15) 0.129 -0.0102(16) 0.0247(15) -0.0248(12)
F2B 0.0668(17) 0.0917(15) 0.129 -0.0102(16) 0.0247(15) -0.0248(12)
F3B 0.0668(17) 0.0917(15) 0.129 -0.0102(16) 0.0247(15) -0.0248(12)
F1B' 0.0668(17) 0.0917(15) 0.129 -0.0102(16) 0.0247(15) -0.0248(12)
F2B' 0.0668(17) 0.0917(15) 0.129 -0.0102(16) 0.0247(15) -0.0248(12)
F3B' 0.0668(17) 0.0917(15) 0.129 -0.0102(16) 0.0247(15) -0.0248(12)
F4B 0.140(2) 0.0635(11) 0.104(2) -0.0316(15) -0.017(3) -0.0273(14)
F5B 0.140(2) 0.0635(11) 0.104(2) -0.0316(15) -0.017(3) -0.0273(14)
F6B 0.140(2) 0.0635(11) 0.104(2) -0.0316(15) -0.017(3) -0.0273(14)
F6B' 0.140(2) 0.0635(11) 0.104(2) -0.0316(15) -0.017(3) -0.0273(14)
F5B' 0.140(2) 0.0635(11) 0.104(2) -0.0316(15) -0.017(3) -0.0273(14)
F4B' 0.140(2) 0.0635(11) 0.104(2) -0.0316(15) -0.017(3) -0.0273(14)
C1S 0.058(2) 0.067(2) 0.105(3) -0.015(2) -0.022(2) -0.0150(17)
Cl1S 0.0965(10) 0.0883(9) 0.189(2) 0.0032(10) -0.0459(11) -0.0450(8)
Cl2S 0.0850(8) 0.1082(10) 0.0952(9) -0.0168(7) -0.0241(7) -0.0394(7)
Cl3S 0.0838(9) 0.1486(15) 0.184(2) -0.0993(15) 0.0317(10) -0.0478(9)
C2S 0.052(4) 0.070(4) 0.156(10) -0.018(5) 0.023(5) -0.032(3)
Cl4S 0.0768(13) 0.0916(16) 0.185(4) 0.0010(17) -0.0016(15) -0.0335(11)
Cl5S 0.0862(17) 0.0875(18) 0.275(7) -0.038(3) 0.006(3) -0.0190(13)
Cl6S 0.147(3) 0.137(3) 0.175(4) -0.021(2) 0.079(3) -0.081(2)
C3S 0.046(6) 0.146(15) 0.096(11) -0.013(10) 0.024(7) -0.016(7)
Cl7S 0.086(3) 0.196(7) 0.142(5) 0.003(4) 0.024(3) -0.039(3)
Cl8S 0.148(6) 0.157(7) 0.222(11) -0.072(7) 0.065(7) -0.062(5)
Cl9S 0.111(3) 0.141(4) 0.132 -0.032(3) -0.005(3) -0.047(3)

loop_
_atom_type_symbol
_atom_type_description
_atom_type_scat_dispersion_real
_atom_type_scat_dispersion_imag
_atom_type_scat_source
C C 0.0181 0.0091 'International Tables Vol C Tables 4.2.6.8 and 6.1.1.4'
H H 0.0000 0.0000 'International Tables Vol C Tables 4.2.6.8 and 6.1.1.4'
N N 0.0311 0.0180 'International Tables Vol C Tables 4.2.6.8 and 6.1.1.4'
O O 0.0492 0.0322 'International Tables Vol C Tables 4.2.6.8 and 6.1.1.4'
F F 0.0727 0.0534 'International Tables Vol C Tables 4.2.6.8 and 6.1.1.4'
S S 0.3331 0.5567 'International Tables Vol C Tables 4.2.6.8 and 6.1.1.4'
Cl Cl 0.3639 0.7018 'International Tables Vol C Tables 4.2.6.8 and 6.1.1.4'

loop_
_geom_angle_atom_site_label_1
_geom_angle_atom_site_label_2
_geom_angle_atom_site_label_3
_geom_angle
_geom_angle_site_symmetry_1
_geom_angle_site_symmetry_3
_geom_angle_publ_flag
C2A S1A C15A 90.45(14) . . ?
N3A S2A S2B 104.11(9) . . ?
C5A N1A C1A 124.2(3) . . ?
C5A N1A C7A 121.0(3) . . ?
C1A N1A C7A 114.8(3) . . ?
C15A N2A C3A 115.0(2) . . ?
C15A N2A C16A 121.3(2) . . ?
C3A N2A C16A 123.6(2) . . ?
C15A N3A S2A 113.3(2) . . ?
O1A C1A N1A 121.0(3) . . ?
O1A C1A C2A 124.4(3) . . ?
N1A C1A C2A 114.5(3) . . ?
C3A C2A C1A 122.0(3) . . ?
C3A C2A S1A 112.1(2) . . ?
C1A C2A S1A 125.8(3) . . ?
C2A C3A N2A 112.7(3) . . ?
C2A C3A C4A 120.5(3) . . ?
N2A C3A C4A 126.7(3) . . ?
C5A C4A C3A 119.2(3) . . ?
C5A C4A H4A 120.4 . . ?
C3A C4A H4A 120.4 . . ?
C4A C5A N1A 119.4(3) . . ?
C4A C5A C6A 121.0(3) . . ?
N1A C5A C6A 119.5(3) . . ?
C5A C6A H6AA 109.5 . . ?
C5A C6A H6AB 109.5 . . ?
H6AA C6A H6AB 109.5 . . ?
C5A C6A H6AC 109.5 . . ?
H6AA C6A H6AC 109.5 . . ?
H6AB C6A H6AC 109.5 . . ?
N1A C7A C8A 114.5(3) . . ?
N1A C7A H7AA 108.6 . . ?
C8A C7A H7AA 108.6 . . ?
N1A C7A H7AB 108.6 . . ?
C8A C7A H7AB 108.6 . . ?
H7AA C7A H7AB 107.6 . . ?
C13A C8A C9A 118.8(4) . . ?
C13A C8A C7A 119.0(3) . . ?
C9A C8A C7A 122.0(3) . . ?
C10A C9A C8A 120.0(4) . . ?
C10A C9A H9A 120.0 . . ?
C8A C9A H9A 120.0 . . ?
C11A C10A C9A 120.4(5) . . ?
C11A C10A H10A 119.8 . . ?
C9A C10A H10A 119.8 . . ?
C12A C11A C10A 120.4(5) . . ?
C12A C11A C14A 119.7(5) . . ?
C10A C11A C14A 119.7(6) . . ?
C11A C12A C13A 119.9(5) . . ?
C11A C12A H12A 120.1 . . ?
C13A C12A H12A 120.1 . . ?
C12A C13A C8A 120.5(4) . . ?
C12A C13A H13A 119.8 . . ?
C8A C13A H13A 119.8 . . ?
F1A C14A F2A 118.3(10) . . ?
F1A C14A F3A 106.8(10) . . ?
F2A C14A F3A 87.3(4) . . ?
F3A' C14A F1A' 97.8(5) . . ?
F3A' C14A F2A' 96.8(14) . . ?
F1A' C14A F2A' 118.7(14) . . ?
F1A C14A C11A 114.4(7) . . ?
F3A' C14A C11A 122.2(10) . . ?
F2A C14A C11A 113.1(7) . . ?
F3A C14A C11A 113.6(7) . . ?
F1A' C14A C11A 112.5(8) . . ?
F2A' C14A C11A 108.5(8) . . ?
N3A C15A N2A 121.9(3) . . ?
N3A C15A S1A 128.4(2) . . ?
N2A C15A S1A 109.69(19) . . ?
N2A C16A C17A 113.0(3) . . ?
N2A C16A H16A 109.0 . . ?
C17A C16A H16A 109.0 . . ?
N2A C16A H16B 109.0 . . ?
C17A C16A H16B 109.0 . . ?
H16A C16A H16B 107.8 . . ?
C18A C17A C22A 118.3(4) . . ?
C18A C17A C16A 122.7(3) . . ?
C22A C17A C16A 118.9(3) . . ?
C19A C18A C17A 120.5(4) . . ?
C19A C18A H18A 119.8 . . ?
C17A C18A H18A 119.8 . . ?
C20A C19A C18A 120.4(5) . . ?
C20A C19A H19A 119.8 . . ?
C18A C19A H19A 119.8 . . ?
C21A C20A C19A 120.5(4) . . ?
C21A C20A C23A 120.3(5) . . ?
C19A C20A C23A 119.1(5) . . ?
C20A C21A C22A 120.3(4) . . ?
C20A C21A H21A 119.9 . . ?
C22A C21A H21A 119.9 . . ?
C21A C22A C17A 119.9(5) . . ?
C21A C22A H22A 120.0 . . ?
C17A C22A H22A 120.0 . . ?
F5A C23A F4A 117.9(9) . . ?
F6A' C23A F5A' 126.9(12) . . ?
F6A' C23A F4A' 93.2(11) . . ?
F5A' C23A F4A' 92.0(10) . . ?
F5A C23A F6A 98.4(6) . . ?
F4A C23A F6A 98.2(8) . . ?
F5A C23A C20A 112.6(7) . . ?
F4A C23A C20A 114.0(7) . . ?
F6A' C23A C20A 115.0(7) . . ?
F5A' C23A C20A 113.8(11) . . ?
F4A' C23A C20A 106.5(7) . . ?
F6A C23A C20A 113.7(5) . . ?
C2B S1B C15B 89.84(13) . . ?
N3B S2B S2A 103.88(9) . . ?
C5B N1B C1B 123.8(2) . . ?
C5B N1B C7B 121.2(3) . . ?
C1B N1B C7B 115.0(3) . . ?
C3B N2B C15B 114.1(2) . . ?
C3B N2B C16B 123.5(2) . . ?
C15B N2B C16B 122.3(2) . . ?
C15B N3B S2B 113.4(2) . . ?
O1B C1B N1B 121.6(3) . . ?
O1B C1B C2B 124.7(3) . . ?
N1B C1B C2B 113.6(3) . . ?
C3B C2B C1B 123.3(3) . . ?
C3B C2B S1B 112.5(2) . . ?
C1B C2B S1B 124.1(2) . . ?
C2B C3B N2B 113.2(2) . . ?
C2B C3B C4B 120.5(3) . . ?
N2B C3B C4B 126.2(3) . . ?
C5B C4B C3B 118.0(3) . . ?
C5B C4B H4B 121.0 . . ?
C3B C4B H4B 121.0 . . ?
C4B C5B N1B 120.6(3) . . ?
C4B C5B C6B 120.4(3) . . ?
N1B C5B C6B 118.9(3) . . ?
C5B C6B H6BA 109.5 . . ?
C5B C6B H6BB 109.5 . . ?
H6BA C6B H6BB 109.5 . . ?
C5B C6B H6BC 109.5 . . ?
H6BA C6B H6BC 109.5 . . ?
H6BB C6B H6BC 109.5 . . ?
N1B C7B C8B 112.9(2) . . ?
N1B C7B H7BA 109.0 . . ?
C8B C7B H7BA 109.0 . . ?
N1B C7B H7BB 109.0 . . ?
C8B C7B H7BB 109.0 . . ?
H7BA C7B H7BB 107.8 . . ?
C9B C8B C13B 119.2(3) . . ?
C9B C8B C7B 121.6(3) . . ?
C13B C8B C7B 119.1(3) . . ?
C10B C9B C8B 119.9(4) . . ?
C10B C9B H9B 120.0 . . ?
C8B C9B H9B 120.0 . . ?
C11B C10B C9B 120.3(4) . . ?
C11B C10B H10B 119.9 . . ?
C9B C10B H10B 119.9 . . ?
C10B C11B C12B 120.5(4) . . ?
C10B C11B C14B 118.4(4) . . ?
C12B C11B C14B 121.1(4) . . ?
C13B C12B C11B 119.5(4) . . ?
C13B C12B H12B 120.3 . . ?
C11B C12B H12B 120.3 . . ?
C12B C13B C8B 120.5(4) . . ?
C12B C13B H13B 119.7 . . ?
C8B C13B H13B 119.7 . . ?
F3B' C14B F2B' 118.8(6) . . ?
F1B C14B F3B 123.1(7) . . ?
F1B C14B F2B 88.4(7) . . ?
F3B C14B F2B 94.6(8) . . ?
F3B' C14B F1B' 91.7(6) . . ?
F2B' C14B F1B' 88.9(5) . . ?
F3B' C14B C11B 119.4(4) . . ?
F1B C14B C11B 121.9(6) . . ?
F2B' C14B C11B 118.5(5) . . ?
F3B C14B C11B 109.0(5) . . ?
F2B C14B C11B 112.9(5) . . ?
F1B' C14B C11B 107.3(5) . . ?
N3B C15B N2B 122.1(3) . . ?
N3B C15B S1B 127.6(2) . . ?
N2B C15B S1B 110.27(19) . . ?
N2B C16B C17B 114.5(2) . . ?
N2B C16B H16C 108.6 . . ?
C17B C16B H16C 108.6 . . ?
N2B C16B H16D 108.6 . . ?
C17B C16B H16D 108.6 . . ?
H16C C16B H16D 107.6 . . ?
C18B C17B C22B 118.8(3) . . ?
C18B C17B C16B 121.9(3) . . ?
C22B C17B C16B 119.3(3) . . ?
C17B C18B C19B 119.9(3) . . ?
C17B C18B H18B 120.0 . . ?
C19B C18B H18B 120.0 . . ?
C20B C19B C18B 119.8(4) . . ?
C20B C19B H19B 120.1 . . ?
C18B C19B H19B 120.1 . . ?
C21B C20B C19B 120.6(4) . . ?
C21B C20B C23B 118.3(4) . . ?
C19B C20B C23B 121.0(4) . . ?
C20B C21B C22B 120.1(4) . . ?
C20B C21B H21B 120.0 . . ?
C22B C21B H21B 120.0 . . ?
C21B C22B C17B 120.9(4) . . ?
C21B C22B H22B 119.6 . . ?
C17B C22B H22B 119.6 . . ?
F5B C23B F6B 108.8(5) . . ?
F4B' C23B F6B' 107.5(6) . . ?
F4B' C23B F5B' 109.9(8) . . ?
F6B' C23B F5B' 105.1(7) . . ?
F5B C23B F4B 99.0(7) . . ?
F6B C23B F4B 98.9(6) . . ?
F5B C23B C20B 123.6(6) . . ?
F4B' C23B C20B 116.1(5) . . ?
F6B C23B C20B 115.1(4) . . ?
F6B' C23B C20B 109.4(4) . . ?
F5B' C23B C20B 108.3(5) . . ?
F4B C23B C20B 107.1(4) . . ?
Cl3S C1S Cl2S 110.2(2) . . ?
Cl3S C1S Cl1S 112.5(3) . . ?
Cl2S C1S Cl1S 110.3(3) . . ?
Cl3S C1S H1S 107.9 . . ?
Cl2S C1S H1S 107.9 . . ?
Cl1S C1S H1S 107.9 . . ?
Cl6S C2S Cl5S 112.3(7) . . ?
Cl6S C2S Cl4S 107.7(5) . . ?
Cl5S C2S Cl4S 109.4(7) . . ?
Cl6S C2S H2S 109.1 . . ?
Cl5S C2S H2S 109.1 . . ?
Cl4S C2S H2S 109.1 . . ?
Cl8S C3S Cl9S 106.1(11) . . ?
Cl8S C3S Cl7S 108.6(10) . . ?
Cl9S C3S Cl7S 101.8(12) . . ?
Cl8S C3S H3S 113.2 . . ?
Cl9S C3S H3S 113.2 . . ?
Cl7S C3S H3S 113.2 . . ?

loop_
_geom_bond_atom_site_label_1
_geom_bond_atom_site_label_2
_geom_bond_distance
_geom_bond_site_symmetry_2
_geom_bond_publ_flag
S1A C2A 1.743(3) . ?
S1A C15A 1.776(3) . ?
S2A N3A 1.712(3) . ?
S2A S2B 1.9953(10) . ?
N1A C5A 1.379(5) . ?
N1A C1A 1.406(5) . ?
N1A C7A 1.470(4) . ?
N2A C15A 1.385(4) . ?
N2A C3A 1.378(4) . ?
N2A C16A 1.453(4) . ?
N3A C15A 1.283(4) . ?
O1A C1A 1.239(4) . ?
C1A C2A 1.410(4) . ?
C2A C3A 1.383(4) . ?
C3A C4A 1.399(4) . ?
C4A C5A 1.371(4) . ?
C4A H4A 0.9500 . ?
C5A C6A 1.497(5) . ?
C6A H6AA 0.9800 . ?
C6A H6AB 0.9800 . ?
C6A H6AC 0.9800 . ?
C7A C8A 1.502(5) . ?
C7A H7AA 0.9900 . ?
C7A H7AB 0.9900 . ?
C8A C13A 1.383(5) . ?
C8A C9A 1.397(5) . ?
C9A C10A 1.374(6) . ?
C9A H9A 0.9500 . ?
C10A C11A 1.367(8) . ?
C10A H10A 0.9500 . ?
C11A C12A 1.372(9) . ?
C11A C14A 1.489(8) . ?
C12A C13A 1.377(7) . ?
C12A H12A 0.9500 . ?
C13A H13A 0.9500 . ?
C14A F1A 1.319(13) . ?
C14A F3A' 1.293(5) . ?
C14A F2A 1.299(5) . ?
C14A F3A 1.309(5) . ?
C14A F1A' 1.362(5) . ?
C14A F2A' 1.365(5) . ?
C16A C17A 1.510(5) . ?
C16A H16A 0.9900 . ?
C16A H16B 0.9900 . ?
C17A C18A 1.384(5) . ?
C17A C22A 1.394(5) . ?
C18A C19A 1.387(6) . ?
C18A H18A 0.9500 . ?
C19A C20A 1.357(8) . ?
C19A H19A 0.9500 . ?
C20A C21A 1.356(9) . ?
C20A C23A 1.492(7) . ?
C21A C22A 1.395(8) . ?
C21A H21A 0.9500 . ?
C22A H22A 0.9500 . ?
C23A F5A 1.337(11) . ?
C23A F4A 1.291(5) . ?
C23A F6A' 1.294(5) . ?
C23A F5A' 1.300(5) . ?
C23A F4A' 1.374(5) . ?
C23A F6A 1.387(5) . ?
S1B C2B 1.746(3) . ?
S1B C15B 1.771(3) . ?
S2B N3B 1.716(3) . ?
N1B C5B 1.380(4) . ?
N1B C1B 1.411(4) . ?
N1B C7B 1.474(4) . ?
N2B C3B 1.380(4) . ?
N2B C15B 1.386(4) . ?
N2B C16B 1.461(4) . ?
N3B C15B 1.281(4) . ?
O1B C1B 1.247(4) . ?
C1B C2B 1.414(4) . ?
C2B C3B 1.362(4) . ?
C3B C4B 1.418(4) . ?
C4B C5B 1.365(5) . ?
C4B H4B 0.9500 . ?
C5B C6B 1.500(4) . ?
C6B H6BA 0.9800 . ?
C6B H6BB 0.9800 . ?
C6B H6BC 0.9800 . ?
C7B C8B 1.508(5) . ?
C7B H7BA 0.9900 . ?
C7B H7BB 0.9900 . ?
C8B C9B 1.390(5) . ?
C8B C13B 1.401(5) . ?
C9B C10B 1.383(5) . ?
C9B H9B 0.9500 . ?
C10B C11B 1.368(6) . ?
C10B H10B 0.9500 . ?
C11B C12B 1.397(7) . ?
C11B C14B 1.485(6) . ?
C12B C13B 1.367(6) . ?
C12B H12B 0.9500 . ?
C13B H13B 0.9500 . ?
C14B F3B' 1.279(10) . ?
C14B F1B 1.285(5) . ?
C14B F2B' 1.282(4) . ?
C14B F3B 1.345(5) . ?
C14B F2B 1.378(5) . ?
C14B F1B' 1.381(5) . ?
C16B C17B 1.504(4) . ?
C16B H16C 0.9900 . ?
C16B H16D 0.9900 . ?
C17B C18B 1.380(4) . ?
C17B C22B 1.392(5) . ?
C18B C19B 1.403(5) . ?
C18B H18B 0.9500 . ?
C19B C20B 1.372(6) . ?
C19B H19B 0.9500 . ?
C20B C21B 1.362(7) . ?
C20B C23B 1.500(5) . ?
C21B C22B 1.376(6) . ?
C21B H21B 0.9500 . ?
C22B H22B 0.9500 . ?
C23B F5B 1.242(10) . ?
C23B F4B' 1.286(12) . ?
C23B F6B 1.317(9) . ?
C23B F6B' 1.340(5) . ?
C23B F5B' 1.348(5) . ?
C23B F4B 1.468(12) . ?
C1S Cl3S 1.752(6) . ?
C1S Cl2S 1.749(5) . ?
C1S Cl1S 1.754(5) . ?
C1S H1S 1.0000 . ?
C2S Cl6S 1.758(12) . ?
C2S Cl5S 1.744(9) . ?
C2S Cl4S 1.759(15) . ?
C2S H2S 1.0000 . ?
C3S Cl8S 1.70(2) . ?
C3S Cl9S 1.78(3) . ?
C3S Cl7S 1.84(2) . ?
C3S H3S 1.0000 . ?

loop_
_geom_torsion_atom_site_label_1
_geom_torsion_atom_site_label_2
_geom_torsion_atom_site_label_3
_geom_torsion_atom_site_label_4
_geom_torsion
_geom_torsion_site_symmetry_1
_geom_torsion_site_symmetry_2
_geom_torsion_site_symmetry_3
_geom_torsion_site_symmetry_4
_geom_torsion_publ_flag
S2B S2A N3A C15A -149.3(2) . . . . ?
C5A N1A C1A O1A -178.4(3) . . . . ?
C7A N1A C1A O1A -1.0(4) . . . . ?
C5A N1A C1A C2A 1.2(4) . . . . ?
C7A N1A C1A C2A 178.5(3) . . . . ?
O1A C1A C2A C3A 175.7(3) . . . . ?
N1A C1A C2A C3A -3.9(4) . . . . ?
O1A C1A C2A S1A -0.4(5) . . . . ?
N1A C1A C2A S1A -180.0(2) . . . . ?
C15A S1A C2A C3A -0.8(2) . . . . ?
C15A S1A C2A C1A 175.7(3) . . . . ?
C1A C2A C3A N2A -175.0(3) . . . . ?
S1A C2A C3A N2A 1.6(3) . . . . ?
C1A C2A C3A C4A 4.8(4) . . . . ?
S1A C2A C3A C4A -178.6(2) . . . . ?
C15A N2A C3A C2A -1.8(4) . . . . ?
C16A N2A C3A C2A 176.3(3) . . . . ?
C15A N2A C3A C4A 178.4(3) . . . . ?
C16A N2A C3A C4A -3.5(5) . . . . ?
C2A C3A C4A C5A -2.7(4) . . . . ?
N2A C3A C4A C5A 177.1(3) . . . . ?
C3A C4A C5A N1A 0.1(4) . . . . ?
C3A C4A C5A C6A 179.6(3) . . . . ?
C1A N1A C5A C4A 0.7(4) . . . . ?
C7A N1A C5A C4A -176.5(3) . . . . ?
C1A N1A C5A C6A -178.9(3) . . . . ?
C7A N1A C5A C6A 3.9(4) . . . . ?
C5A N1A C7A C8A -100.1(4) . . . . ?
C1A N1A C7A C8A 82.5(4) . . . . ?
N1A C7A C8A C13A -151.9(4) . . . . ?
N1A C7A C8A C9A 31.9(5) . . . . ?
C13A C8A C9A C10A -2.2(7) . . . . ?
C7A C8A C9A C10A 174.0(5) . . . . ?
C8A C9A C10A C11A 0.3(9) . . . . ?
C9A C10A C11A C12A 1.0(11) . . . . ?
C9A C10A C11A C14A 176.1(7) . . . . ?
C10A C11A C12A C13A -0.4(12) . . . . ?
C14A C11A C12A C13A -175.4(7) . . . . ?
C11A C12A C13A C8A -1.6(10) . . . . ?
C9A C8A C13A C12A 2.8(7) . . . . ?
C7A C8A C13A C12A -173.5(5) . . . . ?
C12A C11A C14A F1A -3.9(13) . . . . ?
C10A C11A C14A F1A -179.0(9) . . . . ?
C12A C11A C14A F3A' 165.7(12) . . . . ?
C10A C11A C14A F3A' -9.4(14) . . . . ?
C12A C11A C14A F2A -143.3(9) . . . . ?
C10A C11A C14A F2A 41.6(12) . . . . ?
C12A C11A C14A F3A 119.1(10) . . . . ?
C10A C11A C14A F3A -56.0(11) . . . . ?
C12A C11A C14A F1A' 50.1(12) . . . . ?
C10A C11A C14A F1A' -125.0(10) . . . . ?
C12A C11A C14A F2A' -83.3(17) . . . . ?
C10A C11A C14A F2A' 101.6(17) . . . . ?
S2A N3A C15A N2A -179.3(2) . . . . ?
S2A N3A C15A S1A 0.8(4) . . . . ?
C3A N2A C15A N3A -178.8(3) . . . . ?
C16A N2A C15A N3A 3.1(4) . . . . ?
C3A N2A C15A S1A 1.1(3) . . . . ?
C16A N2A C15A S1A -177.0(2) . . . . ?
C2A S1A C15A N3A 179.7(3) . . . . ?
C2A S1A C15A N2A -0.2(2) . . . . ?
C15A N2A C16A C17A -97.0(3) . . . . ?
C3A N2A C16A C17A 85.1(3) . . . . ?
N2A C16A C17A C18A 21.1(4) . . . . ?
N2A C16A C17A C22A -161.2(3) . . . . ?
C22A C17A C18A C19A -1.3(6) . . . . ?
C16A C17A C18A C19A 176.5(3) . . . . ?
C17A C18A C19A C20A 0.2(6) . . . . ?
C18A C19A C20A C21A -0.7(7) . . . . ?
C18A C19A C20A C23A -177.8(4) . . . . ?
C19A C20A C21A C22A 2.2(8) . . . . ?
C23A C20A C21A C22A 179.3(4) . . . . ?
C20A C21A C22A C17A -3.4(8) . . . . ?
C18A C17A C22A C21A 2.8(6) . . . . ?
C16A C17A C22A C21A -175.0(4) . . . . ?
C21A C20A C23A F5A -23.0(9) . . . . ?
C19A C20A C23A F5A 154.1(7) . . . . ?
C21A C20A C23A F4A 114.8(8) . . . . ?
C19A C20A C23A F4A -68.1(9) . . . . ?
C21A C20A C23A F6A' -55.0(10) . . . . ?
C19A C20A C23A F6A' 122.2(9) . . . . ?
C21A C20A C23A F5A' 146.5(10) . . . . ?
C19A C20A C23A F5A' -36.3(11) . . . . ?
C21A C20A C23A F4A' 46.7(10) . . . . ?
C19A C20A C23A F4A' -136.1(9) . . . . ?
C21A C20A C23A F6A -133.8(6) . . . . ?
C19A C20A C23A F6A 43.4(7) . . . . ?
S2A S2B N3B C15B -155.9(2) . . . . ?
C5B N1B C1B O1B -179.0(3) . . . . ?
C7B N1B C1B O1B 1.4(4) . . . . ?
C5B N1B C1B C2B 1.9(4) . . . . ?
C7B N1B C1B C2B -177.7(2) . . . . ?
O1B C1B C2B C3B 177.9(3) . . . . ?
N1B C1B C2B C3B -3.1(4) . . . . ?
O1B C1B C2B S1B -0.6(4) . . . . ?
N1B C1B C2B S1B 178.46(18) . . . . ?
C15B S1B C2B C3B -0.3(2) . . . . ?
C15B S1B C2B C1B 178.3(2) . . . . ?
C1B C2B C3B N2B -177.1(2) . . . . ?
S1B C2B C3B N2B 1.5(3) . . . . ?
C1B C2B C3B C4B 3.2(4) . . . . ?
S1B C2B C3B C4B -178.2(2) . . . . ?
C15B N2B C3B C2B -2.3(3) . . . . ?
C16B N2B C3B C2B 174.0(2) . . . . ?
C15B N2B C3B C4B 177.4(2) . . . . ?
C16B N2B C3B C4B -6.3(4) . . . . ?
C2B C3B C4B C5B -1.8(4) . . . . ?
N2B C3B C4B C5B 178.5(3) . . . . ?
C3B C4B C5B N1B 0.7(4) . . . . ?
C3B C4B C5B C6B 179.0(3) . . . . ?
C1B N1B C5B C4B -0.9(4) . . . . ?
C7B N1B C5B C4B 178.8(3) . . . . ?
C1B N1B C5B C6B -179.2(3) . . . . ?
C7B N1B C5B C6B 0.4(4) . . . . ?
C5B N1B C7B C8B -92.9(4) . . . . ?
C1B N1B C7B C8B 86.7(3) . . . . ?
N1B C7B C8B C9B 26.0(5) . . . . ?
N1B C7B C8B C13B -157.5(3) . . . . ?
C13B C8B C9B C10B 1.8(6) . . . . ?
C7B C8B C9B C10B 178.4(4) . . . . ?
C8B C9B C10B C11B -2.2(7) . . . . ?
C9B C10B C11B C12B 1.8(7) . . . . ?
C9B C10B C11B C14B -178.0(4) . . . . ?
C10B C11B C12B C13B -1.0(7) . . . . ?
C14B C11B C12B C13B 178.8(4) . . . . ?
C11B C12B C13B C8B 0.6(7) . . . . ?
C9B C8B C13B C12B -1.0(6) . . . . ?
C7B C8B C13B C12B -177.7(4) . . . . ?
C10B C11B C14B F3B' 40.3(8) . . . . ?
C12B C11B C14B F3B' -139.5(6) . . . . ?
C10B C11B C14B F1B -94.1(8) . . . . ?
C12B C11B C14B F1B 86.2(8) . . . . ?
C10B C11B C14B F2B' -160.3(6) . . . . ?
C12B C11B C14B F2B' 19.9(8) . . . . ?
C10B C11B C14B F3B 59.1(8) . . . . ?
C12B C11B C14B F3B -120.6(7) . . . . ?
C10B C11B C14B F2B 162.9(6) . . . . ?
C12B C11B C14B F2B -16.9(8) . . . . ?
C10B C11B C14B F1B' -62.0(6) . . . . ?
C12B C11B C14B F1B' 118.3(5) . . . . ?
S2B N3B C15B N2B -179.8(2) . . . . ?
S2B N3B C15B S1B -0.7(3) . . . . ?
C3B N2B C15B N3B -178.7(3) . . . . ?
C16B N2B C15B N3B 5.0(4) . . . . ?
C3B N2B C15B S1B 2.0(3) . . . . ?
C16B N2B C15B S1B -174.3(2) . . . . ?
C2B S1B C15B N3B 179.8(3) . . . . ?
C2B S1B C15B N2B -0.98(19) . . . . ?
C3B N2B C16B C17B 87.4(3) . . . . ?
C15B N2B C16B C17B -96.6(3) . . . . ?
N2B C16B C17B C18B 24.1(4) . . . . ?
N2B C16B C17B C22B -158.2(3) . . . . ?
C22B C17B C18B C19B -0.9(6) . . . . ?
C16B C17B C18B C19B 176.8(3) . . . . ?
C17B C18B C19B C20B -0.1(6) . . . . ?
C18B C19B C20B C21B 0.0(7) . . . . ?
C18B C19B C20B C23B -177.2(4) . . . . ?
C19B C20B C21B C22B 1.2(7) . . . . ?
C23B C20B C21B C22B 178.5(4) . . . . ?
C20B C21B C22B C17B -2.3(8) . . . . ?
C18B C17B C22B C21B 2.2(7) . . . . ?
C16B C17B C22B C21B -175.7(4) . . . . ?
C21B C20B C23B F5B 32.2(9) . . . . ?
C19B C20B C23B F5B -150.5(7) . . . . ?
C21B C20B C23B F4B' 171.3(6) . . . . ?
C19B C20B C23B F4B' -11.4(8) . . . . ?
C21B C20B C23B F6B -105.4(7) . . . . ?
C19B C20B C23B F6B 71.9(7) . . . . ?
C21B C20B C23B F6B' -66.9(7) . . . . ?
C19B C20B C23B F6B' 110.4(6) . . . . ?
C21B C20B C23B F5B' 47.1(8) . . . . ?
C19B C20B C23B F5B' -135.6(7) . . . . ?
C21B C20B C23B F4B 145.8(5) . . . . ?
C19B C20B C23B F4B -36.9(6) . . . . ?
